data_2221048
loop_
_publ_author_name
'Fun, Hoong-Kun'
'Kia, Reza'
'Jebas, Samuel Robinson'
'Sujith, K. V.'
'Kalluraya, B.'

_publ_section_title
;
 1-[2-(4-Isobutylphenyl)propanoyl]thiosemicarbazide
;
_journal_coeditor_code DN2428
_journal_issue 3
_journal_name_full 'Acta Crystallographica Section E'
_journal_page_first o621
_journal_paper_doi 10.1107/S1600536809006527
_journal_volume 65
_journal_year 2009
_chemical_formula_iupac 'C14 H21 N3 O S'
_chemical_formula_moiety 'C14 H21 N3 O S'
_chemical_formula_sum 'C14 H21 N3 O S'
_chemical_formula_weight 279.40
_chemical_melting_point 335
_chemical_name_systematic
;
1-[2-(4-Isobutylphenyl)propanoyl]thiosemicarbazide
;
_space_group_IT_number 2
_symmetry_cell_setting triclinic
_symmetry_space_group_name_Hall '-P 1'
_symmetry_space_group_name_H-M 'P -1'
_atom_sites_solution_hydrogens geom
_atom_sites_solution_primary direct
_atom_sites_solution_secondary difmap
_audit_creation_method SHELXL-97
_cell_angle_alpha 97.9350(10)
_cell_angle_beta 98.4180(10)
_cell_angle_gamma 96.2930(10)
_cell_formula_units_Z 2
_cell_length_a 5.53470(10)
_cell_length_b 10.6209(3)
_cell_length_c 13.1435(3)
_cell_measurement_reflns_used 9906
_cell_measurement_temperature 100.00(10)
_cell_measurement_theta_max 38.23
_cell_measurement_theta_min 2.32
_cell_volume 750.30(3)
_computing_cell_refinement 'APEX2 (Bruker, 2005)'
_computing_data_collection 'APEX2 (Bruker, 2005)'
_computing_data_reduction 'SAINT (Bruker, 2005)'
_computing_molecular_graphics 'SHELXTL (Sheldrick, 2008)'
_computing_publication_material
;
SHELXTL (Sheldrick, 2008) and PLATON (Spek, 2009)
;
_computing_structure_refinement 'SHELXTL (Sheldrick, 2008)'
_computing_structure_solution 'SHELXTL (Sheldrick, 2008)'
_diffrn_ambient_temperature 100.00(10)
_diffrn_measured_fraction_theta_full 0.990
_diffrn_measured_fraction_theta_max 0.990
_diffrn_measurement_device_type
;
Bruker SMART APEXII CCD area-detector
;
_diffrn_measurement_method '\f and \w'
_diffrn_radiation_monochromator graphite
_diffrn_radiation_source 'fine-focus sealed tube'
_diffrn_radiation_type MoK\a
_diffrn_radiation_wavelength 0.71073
_diffrn_reflns_av_R_equivalents 0.0180
_diffrn_reflns_av_sigmaI/netI 0.0199
_diffrn_reflns_limit_h_max 8
_diffrn_reflns_limit_h_min -8
_diffrn_reflns_limit_k_max 17
_diffrn_reflns_limit_k_min -16
_diffrn_reflns_limit_l_max 21
_diffrn_reflns_limit_l_min -20
_diffrn_reflns_number 18596
_diffrn_reflns_theta_full 34.99
_diffrn_reflns_theta_max 34.99
_diffrn_reflns_theta_min 1.59
_diffrn_standards_number 0
_exptl_absorpt_coefficient_mu 0.213
_exptl_absorpt_correction_T_max 0.9686
_exptl_absorpt_correction_T_min 0.8939
_exptl_absorpt_correction_type multi-scan
_exptl_absorpt_process_details '(<i>SADABS</i>; Bruker, 2005)'
_exptl_crystal_colour colourless
_exptl_crystal_density_diffrn 1.237
_exptl_crystal_density_method 'not measured'
_exptl_crystal_description block
_exptl_crystal_F_000 300
_exptl_crystal_size_max 0.54
_exptl_crystal_size_mid 0.32
_exptl_crystal_size_min 0.15
_refine_diff_density_max 0.679
_refine_diff_density_min -0.320
_refine_ls_extinction_method none
_refine_ls_goodness_of_fit_ref 1.050
_refine_ls_hydrogen_treatment mixed
_refine_ls_matrix_type full
_refine_ls_number_parameters 191
_refine_ls_number_reflns 6524
_refine_ls_number_restraints 0
_refine_ls_restrained_S_all 1.050
_refine_ls_R_factor_all 0.0379
_refine_ls_R_factor_gt 0.0344
_refine_ls_shift/su_max 0.001
_refine_ls_shift/su_mean 0.000
_refine_ls_structure_factor_coef Fsqd
_refine_ls_weighting_details 'calc w=1/[\s^2^(Fo^2^)+(0.0494P)^2^+0.1966P] where P=(Fo^2^+2Fc^2^)/3'
_refine_ls_weighting_scheme calc
_refine_ls_wR_factor_gt 0.0929
_refine_ls_wR_factor_ref 0.0956
_reflns_number_gt 5896
_reflns_number_total 6524
_reflns_threshold_expression I>2\s(I)
_cod_data_source_file dn2428.cif
_cod_data_source_block I
_cod_database_code 2221048
_cod_database_fobs_code 2221048

loop_
_symmetry_equiv_pos_as_xyz
'x, y, z'
'-x, -y, -z'

loop_
_atom_site_type_symbol
_atom_site_label
_atom_site_fract_x
_atom_site_fract_y
_atom_site_fract_z
_atom_site_U_iso_or_equiv
_atom_site_adp_type
_atom_site_calc_flag
_atom_site_refinement_flags
_atom_site_occupancy
_atom_site_disorder_assembly
_atom_site_disorder_group
S S1 0.30182(3) 0.806105(17) 0.407445(14) 0.01523(5) Uani d . 1 . .
O O1 0.65430(10) 0.57112(5) 0.62717(5) 0.01802(10) Uani d . 1 . .
N N1 0.87208(11) 0.64109(6) 0.50767(5) 0.01429(10) Uani d . 1 . .
N N2 0.66238(12) 0.66716(6) 0.44588(5) 0.01530(11) Uani d . 1 . .
N N3 0.74599(12) 0.87876(6) 0.52340(5) 0.01701(11) Uani d . 1 . .
C C1 0.95446(14) 0.81565(7) 0.78524(6) 0.01651(12) Uani d . 1 . .
H H1A 0.8281 0.7578 0.8019 0.020 Uiso calc R 1 . .
C C2 0.96885(14) 0.94657(7) 0.82013(6) 0.01724(12) Uani d . 1 . .
H H2A 0.8519 0.9769 0.8604 0.021 Uiso calc R 1 . .
C C3 1.15276(14) 1.03429(7) 0.79679(6) 0.01707(12) Uani d . 1 . .
C C4 1.32484(15) 0.98630(8) 0.73933(6) 0.01981(14) Uani d . 1 . .
H H4A 1.4534 1.0439 0.7239 0.024 Uiso calc R 1 . .
C C5 1.31130(14) 0.85529(8) 0.70412(6) 0.01828(13) Uani d . 1 . .
H H5A 1.4303 0.8249 0.6650 0.022 Uiso calc R 1 . .
C C6 1.12491(13) 0.76844(7) 0.72571(5) 0.01440(11) Uani d . 1 . .
C C7 1.09656(13) 0.62723(7) 0.67782(6) 0.01577(12) Uani d . 1 . .
H H7A 1.2328 0.6134 0.6369 0.019 Uiso calc R 1 . .
C C8 0.85365(13) 0.60673(6) 0.60322(6) 0.01385(11) Uani d . 1 . .
C C9 0.58753(12) 0.78460(6) 0.46377(5) 0.01334(11) Uani d . 1 . .
C C10 1.16404(17) 1.17610(7) 0.83421(6) 0.02134(14) Uani d . 1 . .
H H10A 0.9976 1.2013 0.8173 0.026 Uiso calc R 1 . .
H H10B 1.2750 1.2240 0.7960 0.026 Uiso calc R 1 . .
C C11 1.25548(16) 1.21505(8) 0.95183(6) 0.02091(14) Uani d . 1 . .
H H11A 1.1465 1.1631 0.9893 0.025 Uiso calc R 1 . .
C C12 1.5176(2) 1.18766(13) 0.98222(10) 0.0422(3) Uani d . 1 . .
H H12A 1.5659 1.2084 1.0580 0.063 Uiso calc R 1 . .
H H12B 1.6290 1.2402 0.9485 0.063 Uiso calc R 1 . .
H H12C 1.5271 1.0967 0.9598 0.063 Uiso calc R 1 . .
C C13 1.2345(2) 1.35641(8) 0.98524(8) 0.02918(18) Uani d . 1 . .
H H13A 1.2943 1.3802 1.0601 0.044 Uiso calc R 1 . .
H H13B 1.0617 1.3706 0.9700 0.044 Uiso calc R 1 . .
H H13C 1.3339 1.4091 0.9470 0.044 Uiso calc R 1 . .
C C14 1.09915(18) 0.53538(8) 0.75758(7) 0.02360(15) Uani d . 1 . .
H H14A 1.2581 0.5521 0.8044 0.035 Uiso calc R 1 . .
H H14B 1.0747 0.4467 0.7214 0.035 Uiso calc R 1 . .
H H14C 0.9664 0.5484 0.7982 0.035 Uiso calc R 1 . .
H H1N2 0.556(3) 0.6019(14) 0.4190(11) 0.027(3) Uiso d . 1 . .
H H1N1 1.013(2) 0.6698(13) 0.4891(10) 0.024(3) Uiso d . 1 . .
H H2N3 0.888(3) 0.8658(13) 0.5509(11) 0.029(3) Uiso d . 1 . .
H H1N3 0.703(3) 0.9524(14) 0.5348(11) 0.027(3) Uiso d . 1 . .

loop_
_atom_site_aniso_label
_atom_site_aniso_U_11
_atom_site_aniso_U_22
_atom_site_aniso_U_33
_atom_site_aniso_U_12
_atom_site_aniso_U_13
_atom_site_aniso_U_23
S1 0.01232(8) 0.01386(8) 0.01930(9) 0.00173(5) 0.00039(6) 0.00418(6)
O1 0.0155(2) 0.0151(2) 0.0225(3) -0.00111(18) 0.00474(19) 0.00054(19)
N1 0.0111(2) 0.0143(2) 0.0172(2) 0.00244(18) 0.00100(19) 0.00253(19)
N2 0.0134(2) 0.0117(2) 0.0190(3) 0.00211(19) -0.0017(2) 0.00032(19)
N3 0.0137(2) 0.0116(2) 0.0239(3) 0.00168(19) -0.0009(2) 0.0003(2)
C1 0.0146(3) 0.0140(3) 0.0202(3) 0.0002(2) 0.0040(2) 0.0003(2)
C2 0.0164(3) 0.0145(3) 0.0197(3) 0.0017(2) 0.0028(2) -0.0006(2)
C3 0.0196(3) 0.0145(3) 0.0151(3) -0.0006(2) -0.0012(2) 0.0020(2)
C4 0.0206(3) 0.0196(3) 0.0175(3) -0.0040(3) 0.0034(2) 0.0018(2)
C5 0.0153(3) 0.0213(3) 0.0169(3) -0.0004(2) 0.0033(2) -0.0002(2)
C6 0.0127(3) 0.0145(3) 0.0149(3) 0.0020(2) 0.0002(2) 0.0005(2)
C7 0.0147(3) 0.0148(3) 0.0173(3) 0.0043(2) 0.0008(2) 0.0007(2)
C8 0.0141(3) 0.0098(2) 0.0168(3) 0.0020(2) 0.0019(2) -0.0004(2)
C9 0.0128(3) 0.0121(2) 0.0152(3) 0.0012(2) 0.0025(2) 0.0026(2)
C10 0.0288(4) 0.0131(3) 0.0194(3) -0.0001(3) -0.0021(3) 0.0019(2)
C11 0.0263(4) 0.0156(3) 0.0185(3) -0.0009(3) 0.0011(3) 0.0004(2)
C12 0.0356(5) 0.0422(6) 0.0389(6) 0.0109(5) -0.0156(4) -0.0103(5)
C13 0.0385(5) 0.0165(3) 0.0286(4) -0.0021(3) 0.0034(4) -0.0032(3)
C14 0.0315(4) 0.0181(3) 0.0212(3) 0.0078(3) 0.0000(3) 0.0044(3)

loop_
_atom_type_symbol
_atom_type_description
_atom_type_scat_dispersion_real
_atom_type_scat_dispersion_imag
_atom_type_scat_source
C C 0.0033 0.0016 'International Tables Vol C Tables 4.2.6.8 and 6.1.1.4'
H H 0.0000 0.0000 'International Tables Vol C Tables 4.2.6.8 and 6.1.1.4'
N N 0.0061 0.0033 'International Tables Vol C Tables 4.2.6.8 and 6.1.1.4'
O O 0.0106 0.0060 'International Tables Vol C Tables 4.2.6.8 and 6.1.1.4'
S S 0.1246 0.1234 'International Tables Vol C Tables 4.2.6.8 and 6.1.1.4'

loop_
_geom_angle_atom_site_label_1
_geom_angle_atom_site_label_2
_geom_angle_atom_site_label_3
_geom_angle_site_symmetry_1
_geom_angle_site_symmetry_3
_geom_angle
_geom_angle_publ_flag
C8 N1 N2 . . 119.30(6) ?
C8 N1 H1N1 . . 123.8(9) ?
N2 N1 H1N1 . . 114.5(8) ?
C9 N2 N1 . . 119.39(6) ?
C9 N2 H1N2 . . 119.6(9) ?
N1 N2 H1N2 . . 115.4(9) ?
C9 N3 H2N3 . . 121.5(10) ?
C9 N3 H1N3 . . 118.9(10) ?
H2N3 N3 H1N3 . . 119.6(13) ?
C2 C1 C6 . . 120.56(7) ?
C2 C1 H1A . . 119.7 ?
C6 C1 H1A . . 119.7 ?
C1 C2 C3 . . 121.12(7) ?
C1 C2 H2A . . 119.4 ?
C3 C2 H2A . . 119.4 ?
C4 C3 C2 . . 117.97(7) ?
C4 C3 C10 . . 121.57(7) ?
C2 C3 C10 . . 120.45(7) ?
C5 C4 C3 . . 121.16(7) ?
C5 C4 H4A . . 119.4 ?
C3 C4 H4A . . 119.4 ?
C6 C5 C4 . . 120.71(7) ?
C6 C5 H5A . . 119.6 ?
C4 C5 H5A . . 119.6 ?
C5 C6 C1 . . 118.45(7) ?
C5 C6 C7 . . 120.22(6) ?
C1 C6 C7 . . 121.14(6) ?
C8 C7 C6 . . 104.02(5) ?
C8 C7 C14 . . 112.04(7) ?
C6 C7 C14 . . 113.91(6) ?
C8 C7 H7A . . 108.9 ?
C6 C7 H7A . . 108.9 ?
C14 C7 H7A . . 108.9 ?
O1 C8 N1 . . 121.87(7) ?
O1 C8 C7 . . 123.83(7) ?
N1 C8 C7 . . 114.12(6) ?
N3 C9 N2 . . 117.81(6) ?
N3 C9 S1 . . 123.05(5) ?
N2 C9 S1 . . 119.12(5) ?
C3 C10 C11 . . 113.56(6) ?
C3 C10 H10A . . 108.9 ?
C11 C10 H10A . . 108.9 ?
C3 C10 H10B . . 108.9 ?
C11 C10 H10B . . 108.9 ?
H10A C10 H10B . . 107.7 ?
C12 C11 C13 . . 110.83(8) ?
C12 C11 C10 . . 111.70(8) ?
C13 C11 C10 . . 110.21(7) ?
C12 C11 H11A . . 108.0 ?
C13 C11 H11A . . 108.0 ?
C10 C11 H11A . . 108.0 ?
C11 C12 H12A . . 109.5 ?
C11 C12 H12B . . 109.5 ?
H12A C12 H12B . . 109.5 ?
C11 C12 H12C . . 109.5 ?
H12A C12 H12C . . 109.5 ?
H12B C12 H12C . . 109.5 ?
C11 C13 H13A . . 109.5 ?
C11 C13 H13B . . 109.5 ?
H13A C13 H13B . . 109.5 ?
C11 C13 H13C . . 109.5 ?
H13A C13 H13C . . 109.5 ?
H13B C13 H13C . . 109.5 ?
C7 C14 H14A . . 109.5 ?
C7 C14 H14B . . 109.5 ?
H14A C14 H14B . . 109.5 ?
C7 C14 H14C . . 109.5 ?
H14A C14 H14C . . 109.5 ?
H14B C14 H14C . . 109.5 ?

loop_
_geom_bond_atom_site_label_1
_geom_bond_atom_site_label_2
_geom_bond_site_symmetry_2
_geom_bond_distance
_geom_bond_publ_flag
S1 C9 . 1.6982(7) ?
O1 C8 . 1.2259(9) ?
N1 C8 . 1.3699(10) ?
N1 N2 . 1.3927(9) ?
N1 H1N1 . 0.884(14) ?
N2 C9 . 1.3578(9) ?
N2 H1N2 . 0.855(15) ?
N3 C9 . 1.3318(9) ?
N3 H2N3 . 0.851(14) ?
N3 H1N3 . 0.843(14) ?
C1 C2 . 1.3925(10) ?
C1 C6 . 1.4019(10) ?
C1 H1A . 0.9500 ?
C2 C3 . 1.4002(11) ?
C2 H2A . 0.9500 ?
C3 C4 . 1.3957(12) ?
C3 C10 . 1.5100(11) ?
C4 C5 . 1.3947(11) ?
C4 H4A . 0.9500 ?
C5 C6 . 1.3946(11) ?
C5 H5A . 0.9500 ?
C6 C7 . 1.5261(10) ?
C7 C8 . 1.5190(10) ?
C7 C14 . 1.5270(11) ?
C7 H7A . 1.0000 ?
C10 C11 . 1.5381(12) ?
C10 H10A . 0.9900 ?
C10 H10B . 0.9900 ?
C11 C12 . 1.5178(14) ?
C11 C13 . 1.5269(12) ?
C11 H11A . 1.0000 ?
C12 H12A . 0.9800 ?
C12 H12B . 0.9800 ?
C12 H12C . 0.9800 ?
C13 H13A . 0.9800 ?
C13 H13B . 0.9800 ?
C13 H13C . 0.9800 ?
C14 H14A . 0.9800 ?
C14 H14B . 0.9800 ?
C14 H14C . 0.9800 ?

loop_
_geom_hbond_atom_site_label_D
_geom_hbond_atom_site_label_H
_geom_hbond_atom_site_label_A
_geom_hbond_site_symmetry_A
_geom_hbond_distance_DH
_geom_hbond_distance_HA
_geom_hbond_distance_DA
_geom_hbond_angle_DHA
_geom_hbond_publ_flag
N2 H1N2 O1 2_666 0.857(15) 2.029(15) 2.8745(9) 169.0(14) y
N1 H1N1 S1 1_655 0.886(12) 2.495(13) 3.3324(7) 157.8(11) y
N3 H1N3 S1 2_676 0.842(15) 2.577(15) 3.3945(7) 164.1(14) y
C7 H7A O1 1_655 1.0000 2.4400 3.3501(9) 151.00 y
N3 H2N3 Cg1 1_555 0.850(16) 2.870(14) 3.5083(7) 133.4(12) y

loop_
_geom_torsion_atom_site_label_1
_geom_torsion_atom_site_label_2
_geom_torsion_atom_site_label_3
_geom_torsion_atom_site_label_4
_geom_torsion_site_symmetry_1
_geom_torsion_site_symmetry_2
_geom_torsion_site_symmetry_3
_geom_torsion_site_symmetry_4
_geom_torsion
_geom_torsion_publ_flag
C8 N1 N2 C9 . . . . 81.80(8) ?
C6 C1 C2 C3 . . . . 0.06(12) ?
C1 C2 C3 C4 . . . . -1.36(11) ?
C1 C2 C3 C10 . . . . 179.31(7) ?
C2 C3 C4 C5 . . . . 1.40(12) ?
C10 C3 C4 C5 . . . . -179.28(7) ?
C3 C4 C5 C6 . . . . -0.13(12) ?
C4 C5 C6 C1 . . . . -1.19(11) ?
C4 C5 C6 C7 . . . . 173.91(7) ?
C2 C1 C6 C5 . . . . 1.22(11) ?
C2 C1 C6 C7 . . . . -173.83(7) ?
C5 C6 C7 C8 . . . . -112.59(7) ?
C1 C6 C7 C8 . . . . 62.37(8) ?
C5 C6 C7 C14 . . . . 125.16(8) ?
C1 C6 C7 C14 . . . . -59.88(9) ?
N2 N1 C8 O1 . . . . 16.17(10) ?
N2 N1 C8 C7 . . . . -159.10(6) ?
C6 C7 C8 O1 . . . . -91.51(8) ?
C14 C7 C8 O1 . . . . 31.97(10) ?
C6 C7 C8 N1 . . . . 83.65(7) ?
C14 C7 C8 N1 . . . . -152.87(6) ?
N1 N2 C9 N3 . . . . 14.79(10) ?
N1 N2 C9 S1 . . . . -166.70(5) ?
C4 C3 C10 C11 . . . . -106.27(9) ?
C2 C3 C10 C11 . . . . 73.03(10) ?
C3 C10 C11 C12 . . . . 62.58(11) ?
C3 C10 C11 C13 . . . . -173.75(8) ?

loop_
_cod_related_entry_id
_cod_related_entry_database
_cod_related_entry_code
1 ChemSpider 8930470
